data_2004461
loop_
_publ_author_name
'Low, J. N.'
'Ferguson, G.'
'Godino, M. L.'
'Cobo, J.'
'Lopez, R.'
'Melguizo, M.'
'Nogueras, M.'
'Sanchez, A.'

_publ_section_title
;
 6-Amino-4-methoxy-2-methylthiopyrimidine
;
_journal_issue 2
_journal_name_full 'Acta Crystallographica Section C'
_journal_page_first 418
_journal_page_last 420
_journal_paper_doi 10.1107/S010827019501448X
_journal_volume 52
_journal_year 1996
_chemical_formula_moiety 'C6 H9 N3 O S '
_chemical_formula_sum 'C6 H9 N3 O S'
_chemical_formula_weight 171.22
_chemical_name_systematic
;
6-amino-4-methoxy-2-methylthiopyrimidine
;
_space_group_IT_number 14
_symmetry_cell_setting monoclinic
_symmetry_space_group_name_Hall '-P 2yn'
_symmetry_space_group_name_H-M 'P 1 21/n 1'
_cell_angle_alpha 90.00
_cell_angle_beta 109.26(4)
_cell_angle_gamma 90.00
_cell_formula_units_Z 4
_cell_length_a 7.519(4)
_cell_length_b 14.202(3)
_cell_length_c 7.885(3)
_cell_measurement_reflns_used 25
_cell_measurement_temperature 294.0(10)
_cell_measurement_theta_max 13.25
_cell_measurement_theta_min 9.30
_cell_volume 794.9(6)
_computing_cell_refinement 'SET4 and CELDIM CAD-4 Software'
_computing_data_collection 'CAD-4 Software (Enraf-Nonius 1992)'
_computing_data_reduction 'DATRD2 NRCVAX94 (Gabe, Le Page, Charland, Lee & White, 1989)'
_computing_molecular_graphics 'NRCVAX94; ORTEPII (Johnson, 1976), PLATON (Spek, 1995a)'
_computing_publication_material 'NRCVAX94; SHELXL93  and WordPerfect'
_computing_structure_refinement 'NRCVAX94; SHELXL93 (Sheldrick, 1993)'
_computing_structure_solution 'SOLVER NRCVAX'
_diffrn_ambient_temperature 294.0(10)
_diffrn_measurement_device 'Enraf-Nonius CAD-4    '
_diffrn_measurement_method '\q/2\q scan b/P/b '
_diffrn_radiation_monochromator graphite
_diffrn_radiation_source 'X-ray tube'
_diffrn_radiation_type 'Molybdenum K\a'
_diffrn_radiation_wavelength 0.7107
_diffrn_reflns_av_R_equivalents 0.042
_diffrn_reflns_av_sigmaI/netI 0.0304
_diffrn_reflns_limit_h_max 9
_diffrn_reflns_limit_h_min -9
_diffrn_reflns_limit_k_max 18
_diffrn_reflns_limit_k_min 0
_diffrn_reflns_limit_l_max 10
_diffrn_reflns_limit_l_min 0
_diffrn_reflns_number 1832
_diffrn_reflns_theta_max 26.89
_diffrn_reflns_theta_min 2.86
_diffrn_standards_decay_% 'no decay, variation 1.8'
_diffrn_standards_interval_time 120
_diffrn_standards_number 3
_exptl_absorpt_coefficient_mu 0.351
_exptl_absorpt_correction_T_max 1.0000
_exptl_absorpt_correction_T_min 1.0000
_exptl_absorpt_correction_type none
_exptl_crystal_colour colorless
_exptl_crystal_density_diffrn 1.431
_exptl_crystal_density_method none
_exptl_crystal_description Plate
_exptl_crystal_F_000 360
_exptl_crystal_size_max 0.43
_exptl_crystal_size_mid 0.43
_exptl_crystal_size_min 0.10
_refine_diff_density_max 0.969
_refine_diff_density_min -0.514
_refine_ls_extinction_coef 0.011(6)
_refine_ls_extinction_method 'SHELXL93 (Sheldrick, 1993)'
_refine_ls_goodness_of_fit_all 1.003
_refine_ls_goodness_of_fit_obs 1.130
_refine_ls_hydrogen_treatment 'riding (SHELXL defaults, C-H 0.93 to 0.98, N-H 0.86\%A)'
_refine_ls_matrix_type full
_refine_ls_number_parameters 103
_refine_ls_number_reflns 1709
_refine_ls_number_restraints 0
_refine_ls_restrained_S_all 1.003
_refine_ls_restrained_S_obs 1.130
_refine_ls_R_factor_all 0.0872
_refine_ls_R_factor_obs 0.0636
_refine_ls_shift/esd_max 0.002
_refine_ls_shift/esd_mean 0.000
_refine_ls_structure_factor_coef Fsqd
_refine_ls_weighting_details 'w = 1/[\s^2^(Fo^2^)+(0.1214P)^2^] where P=(Fo^2^+2Fc^2^)/3'
_refine_ls_weighting_scheme calc
_refine_ls_wR_factor_all 0.1636
_refine_ls_wR_factor_obs 0.1533
_reflns_number_observed 1211
_reflns_number_total 1709
_reflns_observed_criterion >2\s(I)
_cod_data_source_file ab1323.cif
_cod_data_source_block sp8
_cod_depositor_comments
;
The following automatic conversions were performed:

'_refine_ls_weighting_scheme' value 'calc w =
1/[\s^2^(Fo^2^)+(0.1214P)^2^] where P=(Fo^2^+2Fc^2^)/3' was changed
to 'calc'. New tag '_refine_ls_weighting_details' was created. The
value of the new tag was set to 'w = 1/[\s^2^(Fo^2^)+(0.1214P)^2^]
where P=(Fo^2^+2Fc^2^)/3'.

Automatic conversion script
Id: cif_fix_values 3143 2015-03-26 13:38:13Z robertas 
;
_cod_original_cell_volume 794.9(5)
_cod_original_sg_symbol_H-M 'P 21/n'
_cod_database_code 2004461

loop_
_symmetry_equiv_pos_as_xyz
'x, y, z'
'-x+1/2, y+1/2, -z+1/2'
'-x, -y, -z'
'x-1/2, -y-1/2, z-1/2'

loop_
_atom_site_aniso_label
_atom_site_aniso_U_11
_atom_site_aniso_U_22
_atom_site_aniso_U_33
_atom_site_aniso_U_12
_atom_site_aniso_U_13
_atom_site_aniso_U_23
N1 0.0450(13) 0.0348(12) 0.0255(11) -0.0003(9) 0.0008(9) -0.0007(8)
C2 0.0333(12) 0.0304(12) 0.0263(11) -0.0021(10) 0.0027(9) -0.0007(9)
S2 0.0520(5) 0.0297(4) 0.0349(4) 0.0027(3) 0.0026(3) -0.0036(3)
C21 0.050(2) 0.040(2) 0.0407(15) 0.0059(13) 0.0037(12) 0.0087(12)
N3 0.0392(12) 0.0303(11) 0.0272(10) -0.0013(9) 0.0012(8) -0.0022(8)
C4 0.0402(14) 0.0358(14) 0.0282(12) -0.0033(11) 0.0049(11) -0.0049(10)
O4 0.0618(13) 0.0392(11) 0.0351(10) 0.0024(9) 0.0018(9) -0.0129(8)
C41 0.075(2) 0.052(2) 0.0295(14) -0.006(2) 0.0013(14) -0.0079(13)
C5 0.048(2) 0.0288(13) 0.0414(15) 0.0038(11) 0.0085(12) -0.0002(11)
C6 0.0410(14) 0.0362(14) 0.0298(13) 0.0010(11) 0.0036(11) 0.0044(10)
N6 0.076(2) 0.047(2) 0.0335(13) 0.0135(13) -0.0006(13) 0.0077(11)

loop_
_atom_site_label
_atom_site_occupancy
_atom_site_fract_x
_atom_site_fract_y
_atom_site_fract_z
_atom_site_U_iso_or_equiv
_atom_site_thermal_displace_type
_atom_site_calc_flag
_atom_site_refinement_flags
_atom_site_type_symbol
N1 1 .8816(3) .49733(15) .2535(3) .0378(6) Uani d . N
C2 1 .7805(4) .5295(2) .0917(3) .0318(5) Uani d . C
S2 1 .70902(10) .64720(5) .09177(9) .0418(3) Uani d . S
C21 1 .5789(4) .6643(2) -0.1409(4) .0465(7) Uani d . C
N3 1 .7313(3) .48445(15) -.0650(3) .0346(5) Uani d . N
C4 1 .7909(4) .3954(2) -.0537(3) .0363(6) Uani d . C
O4 1 .7428(3) .34416(13) -0.2055(3) .0488(6) Uani d . O
C41 1 .6450(5) .3919(2) -0.3714(4) .0560(9) Uani d . C
C5 1 .8979(4) .3527(2) .1026(4) .0408(6) Uani d . C
C6 1 .9429(4) .4081(2) .2578(3) .0376(6) Uani d . C
N6 1 1.0505(4) .3744(2) .4193(3) .0569(8) Uani d . N
H21A 1 .5307 .7275 -0.1592 .070 Uiso calc R H
H21B 1 .4760 .6205 -0.1774 .070 Uiso calc R H
H21C 1 .6601 .6542 -0.2110 .070 Uiso calc R H
H41A 1 .6288 .3496 -0.4703 .084 Uiso calc R H
H41B 1 .7172 .4455 -0.3845 .084 Uiso calc R H
H41C 1 .5239 .4124 -0.3699 .084 Uiso calc R H
H5 1 .9381 .2906 .1053 .049 Uiso calc R H
H6A 1 1.0767 .4096 .5131 .068 Uiso calc R H
H6B 1 1.0928 .3177 .4283 .068 Uiso calc R H

loop_
_atom_type_symbol
_atom_type_description
_atom_type_scat_dispersion_real
_atom_type_scat_dispersion_imag
_atom_type_scat_source
C C 0.0033 0.0016 'International Tables Vol C Tables 4.2.6.8 and 6.1.1.4'
H H 0.0000 0.0000 'International Tables Vol C Tables 4.2.6.8 and 6.1.1.4'
N N 0.0061 0.0033 'International Tables Vol C Tables 4.2.6.8 and 6.1.1.4'
O O 0.0106 0.0060 'International Tables Vol C Tables 4.2.6.8 and 6.1.1.4'
S S 0.1246 0.1234 'International Tables Vol C Tables 4.2.6.8 and 6.1.1.4'

loop_
_geom_angle_atom_site_label_1
_geom_angle_atom_site_label_2
_geom_angle_atom_site_label_3
_geom_angle
_geom_angle_publ_flag
C2 N1 C6 115.4(2) yes
N3 C2 N1 128.3(2) yes
N3 C2 S2 117.8(2) yes
N1 C2 S2 113.8(2) yes
C2 S2 C21 101.14(12) yes
C2 N3 C4 114.1(2) yes
N3 C4 O4 117.9(2) yes
N3 C4 C5 124.3(2) yes
O4 C4 C5 117.8(3) yes
C4 O4 C41 117.4(2) yes
C4 C5 C6 116.0(2) yes
N1 C6 N6 116.8(2) yes
N1 C6 C5 121.7(2) yes
N6 C6 C5 121.4(3) yes

loop_
_geom_bond_atom_site_label_1
_geom_bond_atom_site_label_2
_geom_bond_distance
_geom_bond_publ_flag
N1 C2 1.332(3) yes
N1 C6 1.345(3) yes
C2 N3 1.331(3) yes
C2 S2 1.756(3) yes
S2 C21 1.788(3) yes
N3 C4 1.335(3) yes
C4 O4 1.344(3) yes
C4 C5 1.371(4) yes
O4 C41 1.441(4) yes
C5 C6 1.399(4) yes
C6 N6 1.351(3) yes

loop_
_geom_torsion_atom_site_label_1
_geom_torsion_atom_site_label_2
_geom_torsion_atom_site_label_3
_geom_torsion_atom_site_label_4
_geom_torsion
_geom_torsion_publ_flag
C6 N1 C2 N3 0.7(4) yes
C6 N1 C2 S2 -178.4(2) yes
N3 C2 S2 C21 1.4(2) yes
N1 C2 S2 C21 -179.4(2) yes
N1 C2 N3 C4 1.0(4) yes
S2 C2 N3 C4 -180.0(2) yes
C2 N3 C4 O4 178.2(2) yes
C2 N3 C4 C5 -1.7(4) yes
N3 C4 O4 C41 5.5(4) yes
C5 C4 O4 C41 -174.6(3) yes
N3 C4 C5 C6 0.7(4) yes
O4 C4 C5 C6 -179.2(2) yes
C2 N1 C6 N6 178.1(3) yes
C2 N1 C6 C5 -1.8(4) yes
C4 C5 C6 N1 1.1(4) yes
C4 C5 C6 N6 -178.7(3) yes

loop_
_cod_related_entry_id
_cod_related_entry_database
_cod_related_entry_code
1 ChemSpider 3335223
